data_4315885
loop_
_publ_author_name
'Takashi Yoshimura'
'Takuya Ikai'
'Tsutomu Takayama'
'Tsutomu Sekine'
'Yasushi Kino'
'Atsushi Shinohara'

_publ_section_title
;
 Synthesis, Spectroscopic and Electrochemical Properties, and Electronic
 Structures of Octahedral Hexatechnetium(III) Clusters [Tc6Q8(CN)6]4- (Q =
 S, Se)
;
_journal_name_full 'Inorganic Chemistry'
_journal_page_first 5876
_journal_page_last 5882
_journal_paper_doi 10.1021/ic1000717
_journal_volume 49
_journal_year 2010
_chemical_formula_moiety '2(C24 H20 P), 0.5(C6 N6 Se8 Tc6), C2 H3 N '
_chemical_formula_sum 'C106 H86 N8 P4 Se8 Tc6'
_chemical_formula_weight 2809.47
_space_group_IT_number 2
_symmetry_cell_setting triclinic
_symmetry_Int_Tables_number 2
_symmetry_space_group_name_Hall '-P 1'
_symmetry_space_group_name_H-M 'P -1'
_cell_angle_alpha 84.00(2)
_cell_angle_beta 101.42(1)
_cell_angle_gamma 70.48(1)
_cell_formula_units_Z 1
_cell_length_a 13.159(2)
_cell_length_b 16.940(3)
_cell_length_c 12.616(2)
_cell_measurement_reflns_used 25
_cell_measurement_temperature 296.2
_cell_measurement_theta_max 15.0
_cell_measurement_theta_min 14.3
_cell_volume 2553.4(8)
_computing_cell_refinement 'MSC/AFC Diffractometer Control'
_computing_data_collection 'MSC/AFC Diffractometer Control'
_computing_data_reduction 'teXsan Ver. 2.0'
_computing_publication_material 'teXsan Ver. 2.0'
_computing_structure_refinement SHELXL97
_computing_structure_solution 'DIRDIF94 (PATTY)'
_diffrn_ambient_temperature 296.2
_diffrn_measured_fraction_theta_full 1.0
_diffrn_measurement_device_type 'Rigaku AFC5R'
_diffrn_measurement_method \w-2\q
_diffrn_radiation_type 'Mo K\a'
_diffrn_radiation_wavelength 0.7107
_diffrn_reflns_av_R_equivalents 0.096
_diffrn_reflns_limit_h_max 16
_diffrn_reflns_limit_h_min -17
_diffrn_reflns_limit_k_max 0
_diffrn_reflns_limit_k_min -21
_diffrn_reflns_limit_l_max 16
_diffrn_reflns_limit_l_min -16
_diffrn_reflns_number 12170
_diffrn_reflns_theta_full 27.62
_diffrn_reflns_theta_max 27.62
_diffrn_standards_decay_% 7.48
_diffrn_standards_interval_count 150
_diffrn_standards_number 3
_exptl_absorpt_coefficient_mu 3.747
_exptl_absorpt_correction_T_max 0.998
_exptl_absorpt_correction_T_min 0.844
_exptl_absorpt_correction_type psi-scan
_exptl_absorpt_process_details '(North, Phillips & Mathews, 1968)'
_exptl_crystal_colour orange
_exptl_crystal_density_diffrn 1.827
_exptl_crystal_density_method 'not measured'
_exptl_crystal_description platelet
_exptl_crystal_F_000 1368.00
_exptl_crystal_size_max 0.300
_exptl_crystal_size_mid 0.300
_exptl_crystal_size_min 0.200
_refine_diff_density_max 1.85
_refine_diff_density_min -1.44
_refine_ls_extinction_coef 0.0000
_refine_ls_extinction_expression Fc^*^=kFc[1+0.001xFc^2^\l^3^/sin(2\q)]^-1/4^
_refine_ls_extinction_method SHELXL
_refine_ls_goodness_of_fit_ref 0.879
_refine_ls_hydrogen_treatment noref
_refine_ls_number_parameters 595
_refine_ls_number_reflns 11770
_refine_ls_R_factor_gt 0.0595
_refine_ls_shift/su_max -0.0010
_refine_ls_structure_factor_coef Fsqd
_refine_ls_weighting_details 'w = 1/[\s^2^(Fo^2^) + (0.1036P)^2^+0.0000P] where P=(Fo^2^+2Fc^2^)/3'
_refine_ls_weighting_scheme calc
_refine_ls_wR_factor_ref 0.2132
_reflns_number_gt 4274
_reflns_number_total 11770
_reflns_threshold_expression >2.0sigma(I)
_cod_data_source_file ic1000717_si_002_3.cif
_cod_data_source_block PPh4Tc6Se8CN6
_cod_original_sg_symbol_H-M 'P -1 '
_cod_original_formula_sum 'C106 H86 N8 P4 Se8 Tc6 '
_cod_database_code 4315885

loop_
_symmetry_equiv_pos_as_xyz
x,y,z
-x,-y,-z

loop_
_atom_site_label
_atom_site_type_symbol
_atom_site_fract_x
_atom_site_fract_y
_atom_site_fract_z
_atom_site_U_iso_or_equiv
_atom_site_adp_type
_atom_site_occupancy
_atom_site_symmetry_multiplicity
_atom_site_calc_flag
_atom_site_refinement_flags
_atom_site_disorder_assembly
_atom_site_disorder_group
Tc1 Tc 0.62362(8) 0.91146(7) 0.08879(9) 0.0267(3) Uani 1.00 1 d . . .
Tc2 Tc 0.56768(8) 1.07771(7) 0.03546(9) 0.0273(3) Uani 1.00 1 d . . .
Tc3 Tc 0.43595(9) 1.01500(7) 0.1189(1) 0.0276(3) Uani 1.00 1 d . . .
Se1 Se 0.7426(1) 0.97506(8) 0.0067(1) 0.0333(3) Uani 1.00 1 d . . .
Se2 Se 0.6211(1) 1.00348(9) 0.2315(1) 0.0342(3) Uani 1.00 1 d . . .
Se3 Se 0.4936(1) 0.85648(8) 0.1650(1) 0.0332(3) Uani 1.00 1 d . . .
Se4 Se 0.6130(1) 0.82831(8) -0.0633(1) 0.0325(3) Uani 1.00 1 d . . .
P1 P 0.8049(3) 0.4458(2) 0.8983(3) 0.0354(8) Uani 1.00 1 d . . .
P2 P 0.7785(3) 0.2063(2) 0.4922(3) 0.0341(8) Uani 1.00 1 d . . .
N1 N 0.842(1) 0.7534(8) 0.240(1) 0.054(4) Uani 1.00 1 d . . .
N2 N 0.678(1) 1.2197(8) 0.091(1) 0.064(4) Uani 1.00 1 d . . .
N3 N 0.3133(10) 1.0424(8) 0.321(1) 0.049(3) Uani 1.00 1 d . . .
N4 N 0.321(2) 0.332(1) 0.542(2) 0.16(1) Uani 1.00 1 d . . .
C1 C 0.765(1) 0.8095(9) 0.186(1) 0.039(3) Uani 1.00 1 d . . .
C2 C 0.640(1) 1.1716(9) 0.073(1) 0.047(4) Uani 1.00 1 d . . .
C3 C 0.359(1) 1.0328(9) 0.250(1) 0.036(3) Uani 1.00 1 d . . .
C4 C 0.869(1) 0.495(1) 0.816(1) 0.046(4) Uani 1.00 1 d . . .
C5 C 0.927(1) 0.449(1) 0.745(1) 0.068(5) Uani 1.00 1 d . . .
C6 C 0.965(2) 0.491(2) 0.670(2) 0.103(9) Uani 1.00 1 d . . .
C7 C 0.956(2) 0.576(2) 0.673(2) 0.100(9) Uani 1.00 1 d . . .
C8 C 0.904(2) 0.618(1) 0.741(2) 0.077(7) Uani 1.00 1 d . . .
C9 C 0.859(1) 0.5803(10) 0.813(1) 0.057(4) Uani 1.00 1 d . . .
C10 C 0.741(1) 0.5175(7) 0.979(1) 0.035(3) Uani 1.00 1 d . . .
C11 C 0.807(1) 0.5410(8) 1.061(1) 0.042(4) Uani 1.00 1 d . . .
C12 C 0.764(2) 0.602(1) 1.119(1) 0.063(5) Uani 1.00 1 d . . .
C13 C 0.650(1) 0.6366(9) 1.106(1) 0.052(4) Uani 1.00 1 d . . .
C14 C 0.580(2) 0.614(1) 1.027(2) 0.072(6) Uani 1.00 1 d . . .
C15 C 0.626(1) 0.553(1) 0.965(1) 0.056(4) Uani 1.00 1 d . . .
C16 C 0.700(1) 0.4246(9) 0.807(1) 0.037(3) Uani 1.00 1 d . . .
C17 C 0.631(1) 0.4873(10) 0.717(1) 0.060(5) Uani 1.00 1 d . . .
C18 C 0.544(1) 0.477(1) 0.652(1) 0.060(5) Uani 1.00 1 d . . .
C19 C 0.523(1) 0.404(1) 0.668(1) 0.060(5) Uani 1.00 1 d . . .
C20 C 0.592(1) 0.3404(10) 0.755(2) 0.060(5) Uani 1.00 1 d . . .
C21 C 0.680(1) 0.3483(9) 0.829(1) 0.051(4) Uani 1.00 1 d . . .
C22 C 0.904(1) 0.3510(8) 0.988(1) 0.038(3) Uani 1.00 1 d . . .
C23 C 0.868(1) 0.3097(8) 1.066(1) 0.042(4) Uani 1.00 1 d . . .
C24 C 0.944(1) 0.2336(9) 1.135(1) 0.058(5) Uani 1.00 1 d . . .
C25 C 1.051(1) 0.1997(9) 1.125(1) 0.053(4) Uani 1.00 1 d . . .
C26 C 1.083(1) 0.241(1) 1.047(2) 0.065(5) Uani 1.00 1 d . . .
C27 C 1.013(1) 0.314(1) 0.977(1) 0.046(4) Uani 1.00 1 d . . .
C28 C 0.773(1) 0.3128(8) 0.444(1) 0.036(3) Uani 1.00 1 d . . .
C29 C 0.761(1) 0.3708(9) 0.515(1) 0.043(4) Uani 1.00 1 d . . .
C30 C 0.754(1) 0.4528(10) 0.478(1) 0.052(4) Uani 1.00 1 d . . .
C31 C 0.756(1) 0.474(1) 0.372(1) 0.053(4) Uani 1.00 1 d . . .
C32 C 0.765(2) 0.420(1) 0.299(2) 0.076(6) Uani 1.00 1 d . . .
C33 C 0.777(1) 0.335(1) 0.337(1) 0.060(5) Uani 1.00 1 d . . .
C34 C 0.875(1) 0.1356(8) 0.427(1) 0.038(3) Uani 1.00 1 d . . .
C35 C 0.987(1) 0.124(1) 0.455(1) 0.057(4) Uani 1.00 1 d . . .
C36 C 1.056(1) 0.074(1) 0.400(2) 0.064(5) Uani 1.00 1 d . . .
C37 C 1.013(2) 0.0404(9) 0.317(1) 0.070(6) Uani 1.00 1 d . . .
C38 C 0.906(1) 0.048(1) 0.292(2) 0.060(5) Uani 1.00 1 d . . .
C39 C 0.835(1) 0.098(1) 0.345(1) 0.054(4) Uani 1.00 1 d . . .
C40 C 0.822(1) 0.1825(8) 0.637(1) 0.031(3) Uani 1.00 1 d . . .
C41 C 0.923(1) 0.1876(9) 0.695(1) 0.044(4) Uani 1.00 1 d . . .
C42 C 0.959(1) 0.164(1) 0.808(1) 0.052(4) Uani 1.00 1 d . . .
C43 C 0.899(1) 0.1353(10) 0.866(1) 0.050(4) Uani 1.00 1 d . . .
C44 C 0.799(1) 0.1329(10) 0.813(1) 0.045(4) Uani 1.00 1 d . . .
C45 C 0.761(1) 0.1542(8) 0.702(1) 0.035(3) Uani 1.00 1 d . . .
C46 C 0.645(1) 0.2015(9) 0.443(1) 0.038(3) Uani 1.00 1 d . . .
C47 C 0.625(1) 0.1270(9) 0.471(1) 0.045(4) Uani 1.00 1 d . . .
C48 C 0.525(1) 0.120(1) 0.425(1) 0.053(4) Uani 1.00 1 d . . .
C49 C 0.444(1) 0.189(1) 0.350(2) 0.062(5) Uani 1.00 1 d . . .
C50 C 0.462(1) 0.264(1) 0.319(2) 0.071(6) Uani 1.00 1 d . . .
C51 C 0.564(1) 0.268(1) 0.365(1) 0.057(5) Uani 1.00 1 d . . .
C52 C 0.284(3) 0.188(2) 0.542(2) 0.13(1) Uani 1.00 1 d . . .
C53 C 0.305(2) 0.270(2) 0.542(2) 0.12(1) Uani 1.00 1 d . . .
H1 H 0.9422 0.3867 0.7510 0.0804 Uiso 1.00 1 calc . . .
H2 H 0.9980 0.4614 0.6130 0.1214 Uiso 1.00 1 calc . . .
H3 H 0.9872 0.6029 0.6259 0.1193 Uiso 1.00 1 calc . . .
H4 H 0.8980 0.6761 0.7387 0.0905 Uiso 1.00 1 calc . . .
H5 H 0.8203 0.6134 0.8632 0.0713 Uiso 1.00 1 calc . . .
H6 H 0.8870 0.5124 1.0767 0.0525 Uiso 1.00 1 calc . . .
H7 H 0.8144 0.6202 1.1706 0.0773 Uiso 1.00 1 calc . . .
H8 H 0.6184 0.6760 1.1527 0.0644 Uiso 1.00 1 calc . . .
H9 H 0.4991 0.6420 1.0116 0.0897 Uiso 1.00 1 calc . . .
H10 H 0.5765 0.5348 0.9111 0.0703 Uiso 1.00 1 calc . . .
H11 H 0.6454 0.5401 0.7020 0.0689 Uiso 1.00 1 calc . . .
H12 H 0.4950 0.5238 0.5931 0.0674 Uiso 1.00 1 calc . . .
H13 H 0.4620 0.3961 0.6196 0.0718 Uiso 1.00 1 calc . . .
H14 H 0.5786 0.2871 0.7644 0.0668 Uiso 1.00 1 calc . . .
H15 H 0.7256 0.3039 0.8924 0.0602 Uiso 1.00 1 calc . . .
H16 H 0.7922 0.3326 1.0736 0.0509 Uiso 1.00 1 calc . . .
H17 H 0.9224 0.2051 1.1920 0.0672 Uiso 1.00 1 calc . . .
H18 H 1.1021 0.1467 1.1711 0.0630 Uiso 1.00 1 calc . . .
H19 H 1.1591 0.2161 1.0396 0.0727 Uiso 1.00 1 calc . . .
H20 H 1.0392 0.3399 0.9202 0.0541 Uiso 1.00 1 calc . . .
H21 H 0.7576 0.3533 0.5900 0.0530 Uiso 1.00 1 calc . . .
H22 H 0.7475 0.4946 0.5264 0.0626 Uiso 1.00 1 calc . . .
H23 H 0.7524 0.5304 0.3456 0.0630 Uiso 1.00 1 calc . . .
H24 H 0.7626 0.4396 0.2226 0.0917 Uiso 1.00 1 calc . . .
H25 H 0.7863 0.2931 0.2883 0.0688 Uiso 1.00 1 calc . . .
H26 H 1.0168 0.1503 0.5130 0.0716 Uiso 1.00 1 calc . . .
H27 H 1.1345 0.0632 0.4183 0.0791 Uiso 1.00 1 calc . . .
H28 H 1.0604 0.0088 0.2747 0.0822 Uiso 1.00 1 calc . . .
H29 H 0.8795 0.0192 0.2342 0.0760 Uiso 1.00 1 calc . . .
H30 H 0.7547 0.1084 0.3239 0.0668 Uiso 1.00 1 calc . . .
H31 H 0.9674 0.2073 0.6522 0.0532 Uiso 1.00 1 calc . . .
H32 H 1.0274 0.1708 0.8451 0.0626 Uiso 1.00 1 calc . . .
H33 H 0.9282 0.1145 0.9447 0.0591 Uiso 1.00 1 calc . . .
H34 H 0.7514 0.1179 0.8556 0.0536 Uiso 1.00 1 calc . . .
H35 H 0.6918 0.1495 0.6661 0.0420 Uiso 1.00 1 calc . . .
H36 H 0.6831 0.0786 0.5227 0.0542 Uiso 1.00 1 calc . . .
H37 H 0.5114 0.0686 0.4432 0.0615 Uiso 1.00 1 calc . . .
H38 H 0.3725 0.1852 0.3192 0.0735 Uiso 1.00 1 calc . . .
H39 H 0.4060 0.3105 0.2627 0.0810 Uiso 1.00 1 calc . . .
H40 H 0.5780 0.3196 0.3438 0.0676 Uiso 1.00 1 calc . . .
H41 H 0.2374 0.1807 0.5884 0.1439 Uiso 1.00 1 calc . . .
H42 H 0.2479 0.1841 0.4678 0.1439 Uiso 1.00 1 calc . . .
H43 H 0.3528 0.1389 0.5643 0.1439 Uiso 1.00 1 calc . . .

loop_
_atom_site_aniso_label
_atom_site_aniso_U_11
_atom_site_aniso_U_22
_atom_site_aniso_U_33
_atom_site_aniso_U_12
_atom_site_aniso_U_13
_atom_site_aniso_U_23
Tc1 0.0206(5) 0.0217(5) 0.0395(7) -0.0103(4) 0.0086(5) -0.0010(5)
Tc2 0.0213(5) 0.0225(6) 0.0420(7) -0.0131(4) 0.0088(5) -0.0039(5)
Tc3 0.0227(5) 0.0242(6) 0.0391(7) -0.0120(4) 0.0106(5) -0.0024(5)
Se1 0.0204(6) 0.0312(7) 0.0511(9) -0.0136(6) 0.0103(6) -0.0022(6)
Se2 0.0301(7) 0.0319(7) 0.0417(9) -0.0160(6) 0.0045(6) -0.0044(6)
Se3 0.0299(7) 0.0252(7) 0.0477(9) -0.0151(6) 0.0125(6) 0.0019(6)
Se4 0.0288(7) 0.0229(7) 0.0476(9) -0.0110(5) 0.0118(6) -0.0050(6)
P1 0.028(2) 0.036(2) 0.045(2) -0.016(2) 0.010(2) -0.003(2)
P2 0.034(2) 0.029(2) 0.044(2) -0.016(2) 0.012(2) -0.005(2)
N1 0.044(8) 0.028(7) 0.08(1) -0.006(6) 0.019(7) -0.005(7)
N2 0.034(7) 0.031(7) 0.12(1) -0.016(6) 0.002(8) 0.000(8)
N3 0.041(7) 0.053(8) 0.063(9) -0.026(6) 0.019(7) -0.012(7)
N4 0.16(2) 0.07(1) 0.23(3) -0.04(2) -0.01(2) -0.04(2)
C1 0.034(8) 0.031(8) 0.06(1) -0.018(6) 0.025(7) -0.009(7)
C2 0.034(8) 0.042(9) 0.06(1) -0.016(7) 0.006(7) 0.012(8)
C3 0.031(7) 0.037(8) 0.036(8) -0.007(6) 0.012(6) -0.006(6)
C4 0.041(8) 0.06(1) 0.051(10) -0.034(8) 0.012(7) -0.006(8)
C5 0.06(1) 0.11(2) 0.05(1) -0.05(1) 0.015(9) 0.00(1)
C6 0.12(2) 0.18(2) 0.07(1) -0.13(2) 0.02(1) -0.03(2)
C7 0.07(1) 0.19(3) 0.07(1) -0.10(2) 0.02(1) 0.01(2)
C8 0.06(1) 0.08(1) 0.08(1) -0.05(1) -0.01(1) 0.04(1)
C9 0.06(1) 0.045(9) 0.07(1) -0.027(8) 0.010(9) 0.013(8)
C10 0.041(8) 0.017(6) 0.046(9) -0.013(6) 0.010(7) -0.003(6)
C11 0.06(1) 0.027(7) 0.043(9) -0.025(7) 0.014(8) -0.012(7)
C12 0.09(1) 0.044(10) 0.05(1) -0.035(10) 0.006(10) -0.002(8)
C13 0.05(1) 0.030(8) 0.08(1) -0.014(8) 0.031(9) -0.020(8)
C14 0.07(1) 0.038(10) 0.11(2) -0.003(9) 0.06(1) -0.01(1)
C15 0.038(9) 0.046(10) 0.07(1) -0.007(7) 0.014(8) 0.005(9)
C16 0.029(7) 0.050(9) 0.040(8) -0.021(7) 0.012(6) -0.009(7)
C17 0.08(1) 0.043(10) 0.05(1) -0.032(9) -0.011(9) 0.009(8)
C18 0.05(1) 0.044(10) 0.06(1) -0.007(8) -0.003(9) -0.004(8)
C19 0.024(7) 0.07(1) 0.08(1) -0.014(8) -0.003(8) -0.04(1)
C20 0.037(9) 0.038(9) 0.13(2) -0.028(7) 0.031(10) -0.029(10)
C21 0.035(8) 0.041(9) 0.08(1) -0.017(7) 0.017(8) -0.003(8)
C22 0.025(7) 0.031(7) 0.056(10) -0.010(6) 0.004(6) -0.009(7)
C23 0.030(7) 0.025(7) 0.058(10) 0.002(6) 0.008(7) 0.000(7)
C24 0.037(9) 0.033(9) 0.09(1) 0.002(7) 0.016(9) 0.013(8)
C25 0.038(8) 0.027(8) 0.07(1) 0.008(7) -0.008(8) -0.001(8)
C26 0.027(8) 0.06(1) 0.09(1) -0.001(8) 0.014(9) 0.00(1)
C27 0.036(8) 0.06(1) 0.050(10) -0.023(7) 0.018(7) -0.004(8)
C28 0.039(8) 0.028(7) 0.044(9) -0.012(6) 0.020(7) -0.003(6)
C29 0.038(8) 0.043(9) 0.046(9) -0.017(7) 0.007(7) 0.007(7)
C30 0.06(1) 0.039(9) 0.05(1) -0.012(8) 0.009(8) -0.001(8)
C31 0.042(9) 0.045(10) 0.07(1) -0.020(8) 0.011(8) 0.010(9)
C32 0.10(2) 0.04(1) 0.10(2) -0.04(1) 0.06(1) -0.01(1)
C33 0.08(1) 0.045(10) 0.06(1) -0.019(9) 0.036(10) -0.009(8)
C34 0.036(8) 0.029(7) 0.045(9) -0.008(6) 0.015(7) 0.008(7)
C35 0.05(1) 0.06(1) 0.06(1) -0.017(9) 0.016(8) -0.011(9)
C36 0.032(9) 0.08(1) 0.07(1) 0.001(8) 0.021(9) 0.00(1)
C37 0.11(2) 0.023(8) 0.06(1) 0.018(9) 0.05(1) -0.004(8)
C38 0.05(1) 0.038(9) 0.08(1) -0.006(8) 0.032(10) -0.003(9)
C39 0.06(1) 0.05(1) 0.05(1) -0.024(9) 0.017(8) -0.010(8)
C40 0.042(8) 0.030(7) 0.030(7) -0.017(6) 0.016(6) -0.010(6)
C41 0.028(7) 0.042(8) 0.07(1) -0.025(7) 0.012(7) -0.012(8)
C42 0.050(10) 0.06(1) 0.05(1) -0.025(8) 0.006(8) -0.004(8)
C43 0.052(10) 0.051(10) 0.031(8) -0.004(8) 0.009(7) 0.009(7)
C44 0.042(9) 0.052(10) 0.048(10) -0.022(7) 0.018(7) -0.007(8)
C45 0.032(7) 0.039(8) 0.038(8) -0.022(6) 0.000(6) -0.013(6)
C46 0.038(8) 0.035(8) 0.043(9) -0.019(6) 0.008(7) -0.002(7)
C47 0.038(8) 0.032(8) 0.07(1) -0.022(7) 0.009(7) 0.000(7)
C48 0.05(1) 0.06(1) 0.06(1) -0.030(9) 0.019(9) -0.020(9)
C49 0.038(9) 0.07(1) 0.08(1) -0.022(9) 0.004(9) -0.03(1)
C50 0.06(1) 0.05(1) 0.10(1) -0.029(9) -0.020(10) 0.000(10)
C51 0.037(9) 0.06(1) 0.07(1) -0.024(8) 0.002(8) 0.007(9)
C52 0.25(3) 0.08(2) 0.11(2) -0.07(2) 0.10(2) -0.04(2)
C53 0.15(2) 0.09(2) 0.10(2) 0.00(2) 0.01(2) -0.06(2)

loop_
_atom_type_symbol
_atom_type_description
_atom_type_scat_dispersion_real
_atom_type_scat_dispersion_imag
_atom_type_scat_source
C C 0.003 0.002
;International Tables for Crystallography
(1992, Vol. C, Tables 4.2.6.8 and 6.1.1.4)
;
H H 0.000 0.000
;International Tables for Crystallography
(1992, Vol. C, Table 6.1.1.4)
;
N N 0.006 0.003
;International Tables for Crystallography
(1992, Vol. C, Tables 4.2.6.8 and 6.1.1.4)
;
P P 0.102 0.094
;International Tables for Crystallography
(1992, Vol. C, Tables 4.2.6.8 and 6.1.1.4)
;
Se Se -0.093 2.226
;International Tables for Crystallography
(1992, Vol. C, Tables 4.2.6.8 and 6.1.1.4)
;
Tc Tc -1.439 0.759
;International Tables for Crystallography
(1992, Vol. C, Tables 4.2.6.8 and 6.1.1.4)
;

loop_
_geom_angle_atom_site_label_1
_geom_angle_atom_site_label_2
_geom_angle_atom_site_label_3
_geom_angle
_geom_angle_site_symmetry_1
_geom_angle_site_symmetry_2
_geom_angle_site_symmetry_3
_geom_angle_publ_flag
Tc2 Tc1 Tc2 90.23(5) . . 2_675 yes
Tc2 Tc1 Tc3 60.10(4) . . . yes
Tc2 Tc1 Tc3 59.99(4) . . 2_675 yes
Tc2 Tc1 Se1 58.20(5) . . . yes
Tc2 Tc1 Se2 58.25(5) . . . yes
Tc2 Tc1 Se3 118.37(5) . . . yes
Tc2 Tc1 Se4 118.22(6) . . . yes
Tc2 Tc1 C1 135.5(5) . . . yes
Tc2 Tc1 Tc3 59.99(4) 2_675 . . yes
Tc2 Tc1 Tc3 60.34(4) 2_675 . 2_675 yes
Tc2 Tc1 Se1 118.82(6) 2_675 . . yes
Tc2 Tc1 Se2 118.19(5) 2_675 . . yes
Tc2 Tc1 Se3 58.55(5) 2_675 . . yes
Tc2 Tc1 Se4 58.14(5) 2_675 . . yes
Tc2 Tc1 C1 134.2(5) 2_675 . . yes
Tc3 Tc1 Tc3 90.13(5) . . 2_675 yes
Tc3 Tc1 Se1 118.29(6) . . . yes
Tc3 Tc1 Se2 58.21(5) . . . yes
Tc3 Tc1 Se3 58.28(5) . . . yes
Tc3 Tc1 Se4 118.11(6) . . . yes
Tc3 Tc1 C1 136.4(5) . . . yes
Tc3 Tc1 Se1 58.49(5) 2_675 . . yes
Tc3 Tc1 Se2 118.22(6) 2_675 . . yes
Tc3 Tc1 Se3 118.87(6) 2_675 . . yes
Tc3 Tc1 Se4 58.25(5) 2_675 . . yes
Tc3 Tc1 C1 133.5(5) 2_675 . . yes
Se1 Tc1 Se2 89.65(7) . . . yes
Se1 Tc1 Se3 176.22(5) . . . yes
Se1 Tc1 Se4 90.32(6) . . . yes
Se1 Tc1 C1 91.3(5) . . . yes
Se2 Tc1 Se3 89.52(7) . . . yes
Se2 Tc1 Se4 175.58(5) . . . yes
Se2 Tc1 C1 93.6(4) . . . yes
Se3 Tc1 Se4 90.22(7) . . . yes
Se3 Tc1 C1 92.4(5) . . . yes
Se4 Tc1 C1 90.8(4) . . . yes
Tc1 Tc2 Tc1 89.77(5) . . 2_675 yes
Tc1 Tc2 Tc3 59.91(4) . . . yes
Tc1 Tc2 Tc3 59.78(4) . . 2_675 yes
Tc1 Tc2 Se1 58.05(5) . . . yes
Tc1 Tc2 Se2 58.14(5) . . . yes
Tc1 Tc2 Se3 117.98(6) . . 2_675 yes
Tc1 Tc2 Se4 118.06(7) . . 2_675 yes
Tc1 Tc2 C2 137.4(3) . . . yes
Tc1 Tc2 Tc3 59.79(4) 2_675 . . yes
Tc1 Tc2 Tc3 60.14(4) 2_675 . 2_675 yes
Tc1 Tc2 Se1 118.49(6) 2_675 . . yes
Tc1 Tc2 Se2 117.88(7) 2_675 . . yes
Tc1 Tc2 Se3 58.20(5) 2_675 . 2_675 yes
Tc1 Tc2 Se4 58.50(5) 2_675 . 2_675 yes
Tc1 Tc2 C2 132.8(3) 2_675 . . yes
Tc3 Tc2 Tc3 89.90(6) . . 2_675 yes
Tc3 Tc2 Se1 117.95(6) . . . yes
Tc3 Tc2 Se2 58.11(5) . . . yes
Tc3 Tc2 Se3 117.97(6) . . 2_675 yes
Tc3 Tc2 Se4 58.16(5) . . 2_675 yes
Tc3 Tc2 C2 134.9(5) . . . yes
Tc3 Tc2 Se1 58.37(5) 2_675 . . yes
Tc3 Tc2 Se2 117.90(6) 2_675 . . yes
Tc3 Tc2 Se3 58.23(5) 2_675 . 2_675 yes
Tc3 Tc2 Se4 118.62(6) 2_675 . 2_675 yes
Tc3 Tc2 C2 135.1(5) 2_675 . . yes
Se1 Tc2 Se2 89.50(5) . . . yes
Se1 Tc2 Se3 90.36(6) . . 2_675 yes
Se1 Tc2 Se4 175.71(8) . . 2_675 yes
Se1 Tc2 C2 93.9(4) . . . yes
Se2 Tc2 Se3 175.23(8) . . 2_675 yes
Se2 Tc2 Se4 89.56(6) . . 2_675 yes
Se2 Tc2 C2 93.9(4) . . . yes
Se3 Tc2 Se4 90.23(5) 2_675 . 2_675 yes
Se3 Tc2 C2 90.9(4) 2_675 . . yes
Se4 Tc2 C2 90.3(4) 2_675 . . yes
Tc1 Tc3 Tc1 89.87(5) . . 2_675 yes
Tc1 Tc3 Tc2 60.00(5) . . . yes
Tc1 Tc3 Tc2 59.86(4) . . 2_675 yes
Tc1 Tc3 Se1 118.02(7) . . 2_675 yes
Tc1 Tc3 Se2 58.20(5) . . . yes
Tc1 Tc3 Se3 58.18(5) . . . yes
Tc1 Tc3 Se4 118.04(7) . . 2_675 yes
Tc1 Tc3 C3 136.5(3) . . . yes
Tc1 Tc3 Tc2 59.87(4) 2_675 . . yes
Tc1 Tc3 Tc2 60.23(4) 2_675 . 2_675 yes
Tc1 Tc3 Se1 58.16(5) 2_675 . 2_675 yes
Tc1 Tc3 Se2 118.06(7) 2_675 . . yes
Tc1 Tc3 Se3 118.68(7) 2_675 . . yes
Tc1 Tc3 Se4 58.50(5) 2_675 . 2_675 yes
Tc1 Tc3 C3 133.6(3) 2_675 . . yes
Tc2 Tc3 Tc2 90.10(6) . . 2_675 yes
Tc2 Tc3 Se1 118.01(6) . . 2_675 yes
Tc2 Tc3 Se2 58.21(5) . . . yes
Tc2 Tc3 Se3 118.17(6) . . . yes
Tc2 Tc3 Se4 58.05(5) . . 2_675 yes
Tc2 Tc3 C3 136.1(4) . . . yes
Tc2 Tc3 Se1 58.18(5) 2_675 . 2_675 yes
Tc2 Tc3 Se2 118.06(6) 2_675 . . yes
Tc2 Tc3 Se3 58.47(5) 2_675 . . yes
Tc2 Tc3 Se4 118.71(6) 2_675 . 2_675 yes
Tc2 Tc3 C3 133.8(4) 2_675 . . yes
Se1 Tc3 Se2 175.38(8) 2_675 . . yes
Se1 Tc3 Se3 90.40(6) 2_675 . . yes
Se1 Tc3 Se4 90.27(5) 2_675 . 2_675 yes
Se1 Tc3 C3 90.6(4) 2_675 . . yes
Se2 Tc3 Se3 89.45(5) . . . yes
Se2 Tc3 Se4 89.56(6) . . 2_675 yes
Se2 Tc3 C3 94.1(4) . . . yes
Se3 Tc3 Se4 175.88(8) . . 2_675 yes
Se3 Tc3 C3 92.2(4) . . . yes
Se4 Tc3 C3 91.8(4) 2_675 . . yes
Tc1 Se1 Tc2 63.75(5) . . . yes
Tc1 Se1 Tc3 63.35(5) . . 2_675 yes
Tc2 Se1 Tc3 63.45(5) . . 2_675 yes
Tc1 Se2 Tc2 63.61(5) . . . yes
Tc1 Se2 Tc3 63.59(5) . . . yes
Tc2 Se2 Tc3 63.68(5) . . . yes
Tc1 Se3 Tc2 63.25(5) . . 2_675 yes
Tc1 Se3 Tc3 63.54(5) . . . yes
Tc2 Se3 TC3 63.30(5) 2_675 . . yes
Tc1 Se4 Tc2 63.36(5) . . 2_675 yes
Tc1 Se4 Tc3 63.26(5) . . 2_675 yes
Tc2 Se4 Tc3 63.79(5) 2_675 . 2_675 yes
C4 P1 C10 109.4(8) . . . yes
C4 P1 C16 106.5(7) . . . yes
C4 P1 C22 111.2(7) . . . yes
C10 P1 C16 108.9(7) . . . yes
C10 P1 C22 108.8(6) . . . yes
C16 P1 C22 111.9(7) . . . yes
C28 P2 C34 105.7(7) . . . yes
C28 P2 C40 109.3(7) . . . yes
C28 P2 C46 108.7(6) . . . yes
C34 P2 C40 112.8(6) . . . yes
C34 P2 C46 108.1(7) . . . yes
C40 P2 C46 111.9(7) . . . yes
TC1 C1 N1 179(1) . . . yes
TC2 C2 N2 178(1) . . . yes
TC3 C3 N3 177(1) . . . yes
P1 C4 C5 119(1) . . . yes
P1 C4 C9 122(1) . . . yes
C5 C4 C9 118(1) . . . yes
C4 C5 C6 119(2) . . . yes
C5 C6 C7 119(2) . . . yes
C6 C7 C8 120(2) . . . yes
C7 C8 C9 122(2) . . . yes
C4 C9 C8 119(1) . . . yes
P1 C10 C11 119(1) . . . yes
P1 C10 C15 123(1) . . . yes
C11 C10 C15 117(1) . . . yes
C10 C11 C12 123(1) . . . yes
C11 C12 C13 119(1) . . . yes
C12 C13 C14 119(1) . . . yes
C13 C14 C15 120(1) . . . yes
C10 C15 C14 119(1) . . . yes
P1 C16 C17 118(1) . . . yes
P1 C16 C21 121.1(10) . . . yes
C17 C16 C21 119(1) . . . yes
C16 C17 C18 120(1) . . . yes
C17 C18 C19 121(1) . . . yes
C18 C19 C20 118(1) . . . yes
C19 C20 C21 123(1) . . . yes
C16 C21 C20 116(1) . . . yes
P1 C22 C23 118.0(9) . . . yes
P1 C22 C27 122(1) . . . yes
C23 C22 C27 119(1) . . . yes
C22 C23 C24 118(1) . . . yes
C23 C24 C25 121(1) . . . yes
C24 C25 C26 118(1) . . . yes
C25 C26 C27 123(1) . . . yes
C22 C27 C26 118(1) . . . yes
P2 C28 C29 118(1) . . . yes
P2 C28 C33 119(1) . . . yes
C29 C28 C33 121(1) . . . yes
C28 C29 C30 119(1) . . . yes
C29 C30 C31 118(1) . . . yes
C30 C31 C32 124(1) . . . yes
C31 C32 C33 117(1) . . . yes
C28 C33 C32 118(1) . . . yes
P2 C34 C35 120(1) . . . yes
P2 C34 C39 119(1) . . . yes
C35 C34 C39 120(1) . . . yes
C34 C35 C36 118(1) . . . yes
C35 C36 C37 120(1) . . . yes
C36 C37 C38 122(1) . . . yes
C37 C38 C39 118(1) . . . yes
C34 C39 C38 119(1) . . . yes
P2 C40 C41 121(1) . . . yes
P2 C40 C45 122(1) . . . yes
C41 C40 C45 116(1) . . . yes
C40 C41 C42 121(1) . . . yes
C41 C42 C43 120(1) . . . yes
C42 C43 C44 119(1) . . . yes
C43 C44 C45 121(1) . . . yes
C40 C45 C44 120(1) . . . yes
P2 C46 C47 120.9(9) . . . yes
P2 C46 C51 120(1) . . . yes
C47 C46 C51 118(1) . . . yes
C46 C47 C48 121(1) . . . yes
C47 C48 C49 119(1) . . . yes
C48 C49 C50 121(1) . . . yes
C49 C50 C51 117(1) . . . yes
C46 C51 C50 121(1) . . . yes
N4 C53 C52 179(3) . . . yes

loop_
_geom_bond_atom_site_label_1
_geom_bond_atom_site_label_2
_geom_bond_distance
_geom_bond_site_symmetry_1
_geom_bond_site_symmetry_2
_geom_bond_publ_flag
Tc1 Tc2 2.636(2) . . yes
Tc1 Tc2 2.626(2) . 2_675 yes
Tc1 Tc3 2.634(2) . . yes
Tc1 Tc3 2.624(2) . 2_675 yes
Tc1 Se1 2.494(2) . . yes
Tc1 Se2 2.499(2) . . yes
Tc1 Se3 2.500(2) . . yes
Tc1 Se4 2.505(2) . . yes
Tc1 C1 2.11(1) . . yes
Tc2 Tc3 2.638(2) . . yes
Tc2 Tc3 2.629(2) . 2_675 yes
Tc2 Se1 2.498(2) . . yes
Tc2 Se2 2.502(2) . . yes
Tc2 Se3 2.509(2) . 2_675 yes
Tc2 Se4 2.496(2) . 2_675 yes
Tc2 C2 2.16(2) . . yes
Tc3 Se1 2.503(2) . 2_675 yes
Tc3 Se2 2.499(2) . . yes
Tc3 Se3 2.502(2) . . yes
Tc3 Se4 2.498(2) . 2_675 yes
Tc3 C3 2.11(2) . . yes
P1 C4 1.77(2) . . yes
P1 C10 1.77(1) . . yes
P1 C16 1.78(2) . . yes
P1 C22 1.78(1) . . yes
P2 C28 1.82(1) . . yes
P2 C34 1.82(1) . . yes
P2 C40 1.76(1) . . yes
P2 C46 1.77(2) . . yes
N1 C1 1.16(2) . . yes
N2 C2 1.11(2) . . yes
N3 C3 1.16(2) . . yes
N4 C53 1.13(4) . . yes
C4 C5 1.41(3) . . yes
C4 C9 1.41(2) . . yes
C5 C6 1.40(3) . . yes
C6 C7 1.41(4) . . yes
C7 C8 1.31(3) . . yes
C8 C9 1.39(3) . . yes
C10 C11 1.39(2) . . yes
C10 C15 1.40(2) . . yes
C11 C12 1.37(2) . . yes
C12 C13 1.39(3) . . yes
C13 C14 1.39(3) . . yes
C14 C15 1.41(3) . . yes
C16 C17 1.39(2) . . yes
C16 C21 1.41(2) . . yes
C17 C18 1.34(3) . . yes
C18 C19 1.37(3) . . yes
C19 C20 1.37(2) . . yes
C20 C21 1.39(2) . . yes
C22 C23 1.40(2) . . yes
C22 C27 1.41(2) . . yes
C23 C24 1.40(2) . . yes
C24 C25 1.36(2) . . yes
C25 C26 1.36(3) . . yes
C26 C27 1.36(2) . . yes
C28 C29 1.39(2) . . yes
C28 C33 1.38(2) . . yes
C29 C30 1.39(2) . . yes
C30 C31 1.36(3) . . yes
C31 C32 1.35(3) . . yes
C32 C33 1.42(3) . . yes
C34 C35 1.39(2) . . yes
C34 C39 1.38(2) . . yes
C35 C36 1.36(3) . . yes
C36 C37 1.35(3) . . yes
C37 C38 1.33(3) . . yes
C38 C39 1.38(3) . . yes
C40 C41 1.42(2) . . yes
C40 C45 1.40(2) . . yes
C41 C42 1.38(2) . . yes
C42 C43 1.34(3) . . yes
C43 C44 1.38(2) . . yes
C44 C45 1.35(2) . . yes
C46 C47 1.40(2) . . yes
C46 C51 1.39(2) . . yes
C47 C48 1.37(2) . . yes
C48 C49 1.39(2) . . yes
C49 C50 1.40(3) . . yes
C50 C51 1.38(3) . . yes
C52 C53 1.49(5) . . yes
